data_2209427
loop_
_publ_author_name
'Xi-Zhao Wang'
'Jian-Wu Wang'

_publ_section_title
;
 (<i>E</i>)-4-(Trifluoromethyl)benzaldehyde oxime
;
_journal_coeditor_code BV2015
_journal_issue 7
_journal_name_full 'Acta Crystallographica Section E'
_journal_page_first o2683
_journal_page_last o2684
_journal_paper_doi 10.1107/S1600536806020757
_journal_volume 62
_journal_year 2006
_chemical_formula_iupac 'C8 H6 F3 N O'
_chemical_formula_moiety 'C8 H6 F3 N O'
_chemical_formula_sum 'C8 H6 F3.01 N O'
_chemical_formula_weight 189.14
_chemical_name_systematic
;
(E)-4-(Trifluoromethyl)benzaldehyde oxime
;
_space_group_IT_number 14
_symmetry_cell_setting monoclinic
_symmetry_space_group_name_Hall '-P 2ybc'
_symmetry_space_group_name_H-M 'P 1 21/c 1'
_atom_sites_solution_hydrogens geom
_atom_sites_solution_primary direct
_atom_sites_solution_secondary difmap
_audit_creation_method SHELXL-97
_cell_angle_alpha 90.00
_cell_angle_beta 99.278(7)
_cell_angle_gamma 90.00
_cell_formula_units_Z 4
_cell_length_a 7.543(4)
_cell_length_b 7.395(4)
_cell_length_c 15.058(8)
_cell_measurement_reflns_used 1048
_cell_measurement_temperature 298(2)
_cell_measurement_theta_max 22.30
_cell_measurement_theta_min 2.30
_cell_volume 829.0(8)
_computing_cell_refinement 'SAINT (Bruker, 1999)'
_computing_data_collection 'SMART (Bruker, 1998)'
_computing_data_reduction SAINT
_computing_molecular_graphics 'SHELXTL (Bruker, 1999)'
_computing_publication_material SHELXTL
_computing_structure_refinement 'SHELXL97 (Sheldrick, 1997)'
_computing_structure_solution 'SHELXS97 (Sheldrick, 1997)'
_diffrn_ambient_temperature 293(2)
_diffrn_measured_fraction_theta_full 0.997
_diffrn_measured_fraction_theta_max 0.997
_diffrn_measurement_device_type 'Bruker SMART CCD area-detector'
_diffrn_measurement_method '\f and \w'
_diffrn_radiation_monochromator graphite
_diffrn_radiation_source 'fine-focus sealed tube'
_diffrn_radiation_type MoK\a
_diffrn_radiation_wavelength 0.71073
_diffrn_reflns_av_R_equivalents 0.0497
_diffrn_reflns_av_sigmaI/netI 0.0445
_diffrn_reflns_limit_h_max 7
_diffrn_reflns_limit_h_min -9
_diffrn_reflns_limit_k_max 8
_diffrn_reflns_limit_k_min -8
_diffrn_reflns_limit_l_max 17
_diffrn_reflns_limit_l_min -18
_diffrn_reflns_number 4169
_diffrn_reflns_theta_full 25.50
_diffrn_reflns_theta_max 25.50
_diffrn_reflns_theta_min 2.74
_diffrn_standards_decay_% 0
_diffrn_standards_number 0
_exptl_absorpt_coefficient_mu 0.146
_exptl_absorpt_correction_T_max 0.9612
_exptl_absorpt_correction_T_min 0.9523
_exptl_absorpt_correction_type multi-scan
_exptl_absorpt_process_details '(SADABS; Sheldrick, 1996)'
_exptl_crystal_colour colorless
_exptl_crystal_density_diffrn 1.515
_exptl_crystal_density_method 'not measured'
_exptl_crystal_description block
_exptl_crystal_F_000 384.4
_exptl_crystal_size_max 0.36
_exptl_crystal_size_mid 0.29
_exptl_crystal_size_min 0.24
_refine_diff_density_max 0.232
_refine_diff_density_min -0.273
_refine_ls_extinction_coef 0.73(5)
_refine_ls_extinction_expression Fc^*^=kFc[1+0.001xFc^2^\l^3^/sin(2\q)]^-1/4^
_refine_ls_extinction_method SHELXL97
_refine_ls_goodness_of_fit_ref 1.055
_refine_ls_hydrogen_treatment constr
_refine_ls_matrix_type full
_refine_ls_number_parameters 130
_refine_ls_number_reflns 1536
_refine_ls_number_restraints 66
_refine_ls_restrained_S_all 1.259
_refine_ls_R_factor_all 0.0628
_refine_ls_R_factor_gt 0.0540
_refine_ls_shift/su_max 0.000
_refine_ls_shift/su_mean 0.000
_refine_ls_structure_factor_coef Fsqd
_refine_ls_weighting_details 'calc w=1/[\s^2^(Fo^2^)+(0.0725P)^2^+0.1821P] where P=(Fo^2^+2Fc^2^)/3'
_refine_ls_weighting_scheme calc
_refine_ls_wR_factor_gt 0.1396
_refine_ls_wR_factor_ref 0.1479
_reflns_number_gt 1259
_reflns_number_total 1536
_reflns_threshold_expression I>2\s(I)
_cod_data_source_file bv2015.cif
_cod_data_source_block I
_cod_original_sg_symbol_H-M 'P 21/c'
_cod_original_formula_sum 'C8.00 H6 F3.01 N O'
_cod_database_code 2209427
_cod_database_fobs_code 2209427

loop_
_symmetry_equiv_pos_as_xyz
'x, y, z'
'-x, y+1/2, -z+1/2'
'-x, -y, -z'
'x, -y-1/2, z-1/2'

loop_
_atom_site_type_symbol
_atom_site_label
_atom_site_fract_x
_atom_site_fract_y
_atom_site_fract_z
_atom_site_U_iso_or_equiv
_atom_site_adp_type
_atom_site_calc_flag
_atom_site_refinement_flags
_atom_site_occupancy
_atom_site_disorder_assembly
_atom_site_disorder_group
C C8 0.1656(4) 0.8633(4) 0.18589(17) 0.0692(8) Uani d PDU 0.093(3) A 1
F F1 0.258(6) 1.000(4) 0.182(2) 0.1328(11) Uani d PDU 0.093(3) A 1
F F2 0.008(3) 0.906(4) 0.1766(18) 0.0981(8) Uani d PDU 0.093(3) A 1
F F3 0.199(4) 0.816(4) 0.2665(17) 0.1257(11) Uani d PDU 0.093(3) A 1
C C8' 0.1656(4) 0.8633(4) 0.18589(17) 0.0692(8) Uani d PDU 0.91 A 2
F F1' 0.1065(6) 1.0158(3) 0.14561(16) 0.1328(11) Uani d PDU 0.91 A 2
F F2' 0.0415(3) 0.8159(3) 0.23459(16) 0.0981(8) Uani d PDU 0.91 A 2
F F3' 0.3059(3) 0.9045(4) 0.24675(18) 0.1257(11) Uani d PDU 0.91 A 2
O O1 0.4009(3) 0.0463(3) -0.10238(12) 0.0755(7) Uani d . 1 . .
H H1 0.4545 -0.0454 -0.0827 0.113 Uiso calc R 1 . .
N N1 0.3832(3) 0.1623(3) -0.03111(13) 0.0593(6) Uani d . 1 A .
C C1 0.2035(3) 0.7199(3) 0.12289(14) 0.0527(6) Uani d . 1 . .
C C2 0.1652(3) 0.7468(3) 0.03142(15) 0.0560(7) Uani d . 1 A .
H H2 0.1166 0.8560 0.0085 0.067 Uiso calc R 1 . .
C C3 0.1995(3) 0.6111(3) -0.02596(14) 0.0539(6) Uani d . 1 . .
H H3 0.1735 0.6297 -0.0878 0.065 Uiso calc R 1 A .
C C4 0.2713(3) 0.4483(3) 0.00622(14) 0.0488(6) Uani d . 1 A .
C C5 0.3096(3) 0.4229(3) 0.09923(15) 0.0597(7) Uani d . 1 . .
H H5 0.3590 0.3142 0.1224 0.072 Uiso calc R 1 A .
C C6 0.2748(3) 0.5570(4) 0.15643(15) 0.0617(7) Uani d . 1 A .
H H6 0.2994 0.5385 0.2183 0.074 Uiso calc R 1 . .
C C7 0.3051(3) 0.3080(3) -0.05731(15) 0.0553(7) Uani d . 1 . .
H H7 0.2681 0.3267 -0.1186 0.066 Uiso calc R 1 A .

loop_
_atom_site_aniso_label
_atom_site_aniso_U_11
_atom_site_aniso_U_22
_atom_site_aniso_U_33
_atom_site_aniso_U_12
_atom_site_aniso_U_13
_atom_site_aniso_U_23
C8 0.0792(18) 0.0745(18) 0.0551(15) -0.0053(14) 0.0143(13) -0.0117(13)
F1 0.247(3) 0.0730(14) 0.0839(16) 0.0424(18) 0.0437(19) -0.0069(12)
F2 0.1030(16) 0.1153(18) 0.0879(15) -0.0090(12) 0.0514(13) -0.0265(13)
F3 0.0896(15) 0.171(2) 0.1140(18) -0.0218(15) 0.0093(13) -0.0931(19)
C8' 0.0792(18) 0.0745(18) 0.0551(15) -0.0053(14) 0.0143(13) -0.0117(13)
F1' 0.247(3) 0.0730(14) 0.0839(16) 0.0424(18) 0.0437(19) -0.0069(12)
F2' 0.1030(16) 0.1153(18) 0.0879(15) -0.0090(12) 0.0514(13) -0.0265(13)
F3' 0.0896(15) 0.171(2) 0.1140(18) -0.0218(15) 0.0093(13) -0.0931(19)
O1 0.0948(14) 0.0673(12) 0.0640(11) 0.0090(10) 0.0112(10) -0.0187(8)
N1 0.0644(12) 0.0572(13) 0.0566(12) -0.0021(9) 0.0111(9) -0.0101(9)
C1 0.0547(13) 0.0590(14) 0.0449(12) -0.0082(10) 0.0097(9) -0.0034(10)
C2 0.0621(13) 0.0560(14) 0.0499(13) 0.0051(11) 0.0089(10) 0.0054(10)
C3 0.0596(13) 0.0639(15) 0.0370(11) 0.0010(11) 0.0046(9) 0.0040(10)
C4 0.0461(11) 0.0561(13) 0.0436(11) -0.0065(9) 0.0057(8) -0.0010(9)
C5 0.0735(15) 0.0569(14) 0.0469(12) 0.0050(12) 0.0045(11) 0.0062(11)
C6 0.0764(16) 0.0709(16) 0.0361(11) -0.0030(12) 0.0038(10) 0.0019(10)
C7 0.0582(13) 0.0598(15) 0.0473(12) -0.0037(11) 0.0061(10) -0.0036(10)

loop_
_atom_type_symbol
_atom_type_description
_atom_type_scat_dispersion_real
_atom_type_scat_dispersion_imag
_atom_type_scat_source
C C 0.0033 0.0016 'International Tables Vol C Tables 4.2.6.8 and 6.1.1.4'
H H 0.0000 0.0000 'International Tables Vol C Tables 4.2.6.8 and 6.1.1.4'
N N 0.0061 0.0033 'International Tables Vol C Tables 4.2.6.8 and 6.1.1.4'
O O 0.0106 0.0060 'International Tables Vol C Tables 4.2.6.8 and 6.1.1.4'
F F 0.0171 0.0103 'International Tables Vol C Tables 4.2.6.8 and 6.1.1.4'

loop_
_geom_angle_atom_site_label_1
_geom_angle_atom_site_label_2
_geom_angle_atom_site_label_3
_geom_angle
F2 C8 F1 109(2)
F2 C8 F3 102.9(17)
F1 C8 F3 104.5(19)
F2 C8 C1 113.4(10)
F1 C8 C1 112.7(12)
F3 C8 C1 113.2(12)
N1 O1 H1 109.5
C7 N1 O1 112.48(19)
C2 C1 C6 119.9(2)
C2 C1 C8 120.5(2)
C6 C1 C8 119.6(2)
C1 C2 C3 119.6(2)
C1 C2 H2 120.2
C3 C2 H2 120.2
C4 C3 C2 121.35(19)
C4 C3 H3 119.3
C2 C3 H3 119.3
C3 C4 C5 118.5(2)
C3 C4 C7 119.40(19)
C5 C4 C7 122.1(2)
C6 C5 C4 120.3(2)
C6 C5 H5 119.8
C4 C5 H5 119.8
C5 C6 C1 120.4(2)
C5 C6 H6 119.8
C1 C6 H6 119.8
N1 C7 C4 121.6(2)
N1 C7 H7 119.2
C4 C7 H7 119.2

loop_
_geom_bond_atom_site_label_1
_geom_bond_atom_site_label_2
_geom_bond_distance
C8 F2 1.22(2)
C8 F1 1.24(4)
C8 F3 1.25(3)
C8 C1 1.481(3)
O1 N1 1.397(2)
O1 H1 0.8200
N1 C7 1.260(3)
C1 C2 1.375(3)
C1 C6 1.381(3)
C2 C3 1.376(3)
C2 H2 0.9300
C3 C4 1.376(3)
C3 H3 0.9300
C4 C5 1.396(3)
C4 C7 1.461(3)
C5 C6 1.366(3)
C5 H5 0.9300
C6 H6 0.9300
C7 H7 0.9300

loop_
_geom_hbond_atom_site_label_D
_geom_hbond_atom_site_label_H
_geom_hbond_atom_site_label_A
_geom_hbond_site_symmetry_A
_geom_hbond_distance_DH
_geom_hbond_distance_HA
_geom_hbond_distance_DA
_geom_hbond_angle_DHA
O1 H1 N1 3_655 0.82 2.12 2.831(3) 144.6

loop_
_geom_torsion_atom_site_label_1
_geom_torsion_atom_site_label_2
_geom_torsion_atom_site_label_3
_geom_torsion_atom_site_label_4
_geom_torsion
F2 C8 C1 C2 59.8(17)
F1 C8 C1 C2 -65(2)
F3 C8 C1 C2 176.6(15)
F2 C8 C1 C6 -119.1(16)
F1 C8 C1 C6 116(2)
F3 C8 C1 C6 -2.4(15)
C6 C1 C2 C3 -0.3(3)
C8 C1 C2 C3 -179.2(2)
C1 C2 C3 C4 0.0(3)
C2 C3 C4 C5 -0.1(3)
C2 C3 C4 C7 179.9(2)
C3 C4 C5 C6 0.4(3)
C7 C4 C5 C6 -179.5(2)
C4 C5 C6 C1 -0.8(4)
C2 C1 C6 C5 0.7(4)
C8 C1 C6 C5 179.6(2)
O1 N1 C7 C4 179.53(19)
C3 C4 C7 N1 174.5(2)
C5 C4 C7 N1 -5.5(3)
